data_2008440
loop_
_publ_author_name
'Tomlin, David W.'
'Cooper, Thomas M.'
'Zelmon, David E.'
'Gebeyehu, Zewdu'
'Hughes, John M.'

_publ_section_title
;
 Cadmium isopropylxanthate
;
_journal_issue 5
_journal_name_full 'Acta Crystallographica Section C'
_journal_page_first 717
_journal_page_last 719
_journal_paper_doi 10.1107/S010827019801823X
_journal_volume 55
_journal_year 1999
_chemical_formula_iupac '[Cd (C4 H7 O S2)2]'
_chemical_formula_moiety 'C8 H14 Cd O2 S4'
_chemical_formula_sum 'C8 H14 Cd O2 S4'
_chemical_formula_weight 382.86
_chemical_name_common
;
cadmium isopropylxanthate
;
_chemical_name_systematic
;
cadmium(II) bis-(O-isopropyldithiocarbonate)
;
_space_group_IT_number 41
_symmetry_cell_setting orthorhombic
_symmetry_space_group_name_Hall 'A 2 -2ab'
_symmetry_space_group_name_H-M 'A b a 2'
_cell_angle_alpha 90.0000
_cell_angle_beta 90.0000
_cell_angle_gamma 90.0000
_cell_formula_units_Z 4
_cell_length_a 20.652(2)
_cell_length_b 8.8934(6)
_cell_length_c 7.5917(5)
_cell_measurement_reflns_used 25
_cell_measurement_temperature 297
_cell_measurement_theta_max 27
_cell_measurement_theta_min 19
_cell_volume 1394.34(19)
_computing_cell_refinement 'CAD-4 Software'
_computing_data_collection 'CAD-4 Software (Enraf Nonius, 1989)'
_computing_data_reduction 'SDP for Windows (Frenz, 1998)'
_computing_molecular_graphics 'Xtal3.4 (Hall et al., 1995) ORTEP'
_computing_publication_material 'SDP for Windows'
_computing_structure_refinement 'SDP for Windows'
_computing_structure_solution 'SHELXS86 (Sheldrick, 1985) as implemented in SDP for Windows'
_diffrn_ambient_temperature 273
_diffrn_measurement_device 'Enraf-Nonius CAD-4'
_diffrn_measurement_method \w/2\q
_diffrn_radiation_source 'X-ray tube'
_diffrn_radiation_type MoK\a
_diffrn_radiation_wavelength 0.7107
_diffrn_reflns_av_R_equivalents 0.012
_diffrn_reflns_limit_h_max 29
_diffrn_reflns_limit_h_min -4
_diffrn_reflns_limit_k_max 12
_diffrn_reflns_limit_k_min -4
_diffrn_reflns_limit_l_max 10
_diffrn_reflns_limit_l_min -10
_diffrn_reflns_number 3485
_diffrn_reflns_theta_max 30
_diffrn_reflns_theta_min 0
_diffrn_standards_decay_% 1.2
_diffrn_standards_interval_time 240
_diffrn_standards_number 3
_exptl_absorpt_coefficient_mu 2.14
_exptl_absorpt_correction_T_max 0.65
_exptl_absorpt_correction_T_min 0.55
_exptl_absorpt_correction_type empirical
_exptl_absorpt_process_details '\y scan (SDP/PDP; Enraf-Nonius, 1985)'
_exptl_crystal_colour 'pale yellow'
_exptl_crystal_density_diffrn 1.822
_exptl_crystal_density_method 'not measured'
_exptl_crystal_description parallelpiped
_exptl_crystal_F_000 760.0
_exptl_crystal_size_max 0.4
_exptl_crystal_size_mid 0.3
_exptl_crystal_size_min 0.2
_refine_diff_density_max 0.73
_refine_diff_density_min -0.80
_refine_ls_extinction_coef 4.5E-7(1)
_refine_ls_extinction_method 'secondary Zachariasen (1967)'
_refine_ls_goodness_of_fit_all 1.27
_refine_ls_goodness_of_fit_obs 1.27
_refine_ls_hydrogen_treatment noref
_refine_ls_matrix_type full
_refine_ls_number_constraints 0
_refine_ls_number_parameters 70
_refine_ls_number_reflns 2012
_refine_ls_number_restraints 0
_refine_ls_R_factor_all 0.025
_refine_ls_R_factor_obs .025
_refine_ls_shift/esd_mean 0.008
_refine_ls_shift/su_max 0.050
_refine_ls_structure_factor_coef F
_refine_ls_weighting_details 'w = (4F~o~^2^)/[\s^2^(F~o~^2^)]'
_refine_ls_weighting_scheme calc
_refine_ls_wR_factor_obs .034
_reflns_number_observed 1903
_reflns_number_total 2012
_reflns_observed_criterion I>2\s(I)
_cod_data_source_file bk1413.cif
_cod_data_source_block BK1413
_cod_depositor_comments
;
The following automatic conversions were performed:

'_geom_angle_publ_flag' value 'YES' changed to 'yes' according to
/home/saulius/struct/CIF-dictionaries/cif_core.dic dictionary named
'cif_core.dic' version 2.4.1 from 2010-06-29 (2
times).

'_geom_angle_publ_flag' value 'NO' changed to 'no' according
to /home/saulius/struct/CIF-dictionaries/cif_core.dic dictionary
named 'cif_core.dic' version 2.4.1 from 2010-06-29 (6 times).

Automatic conversion script
Id: cif_fix_values 1715 2011-07-08 13:25:40Z adriana 

The following automatic conversions were performed:

'_refine_ls_weighting_scheme' value 'w = (4F~o~^2^)/[\s^2^(F~o~^2^)]'
was changed to 'calc'. New tag '_refine_ls_weighting_details' was
created. The value of the new tag was set to 'w =
(4F~o~^2^)/[\s^2^(F~o~^2^)]'.

Automatic conversion script
Id: cif_fix_values 3143 2015-03-26 13:38:13Z robertas 
;
_cod_original_cell_volume 1394.3(2)
_cod_database_code 2008440
_cod_database_fobs_code 2008440

loop_
_symmetry_equiv_pos_as_xyz
+x,+y,+z
-x,-y,+z
1/2-x,1/2+y,+z
1/2+x,1/2-y,+z
+x,1/2+y,1/2+z
-x,1/2-y,1/2+z
1/2-x,+y,1/2+z
1/2+x,-y,1/2+z

loop_
_atom_site_aniso_label
_atom_site_aniso_U_11
_atom_site_aniso_U_22
_atom_site_aniso_U_33
_atom_site_aniso_U_12
_atom_site_aniso_U_13
_atom_site_aniso_U_23
_atom_site_aniso_type_symbol
Cd .03587(9) .02785(8) .02949(8) -.00158(8) .0000000 .0000000 Cd
S1 .0400(2) .0312(2) .0347(3) -.0123(2) .0110(2) -.0111(2) S
S2 .0391(3) .0354(2) .0509(3) -.0122(3) .0106(3) -.0223(3) S
O1 .0430(10) .0354(9) .0425(9) -.0136(7) .0166(7) -.0154(9) O
C1 .0330(10) .0253(9) .0300(10) -.0019(9) .0025(8) -.0040(9) C
C2 .0360(10) .0460(10) .0460(10) -.0139(9) .0120(10) -.0100(10) C
C3 .0400(10) .066(2) .054(2) -.0020(10) .0030(10) -.005(2) C
C4 .059(2) .071(2) .099(3) -.003(2) .011(2) .040(2) C

loop_
_atom_site_label
_atom_site_fract_x
_atom_site_fract_y
_atom_site_fract_z
_atom_site_U_iso_or_equiv
_atom_site_thermal_displace_type
_atom_site_occupancy
_atom_site_type_symbol
Cd .5 .5 .2300 .03054(6) Uani .50 Cd
S1 .48845(3) .29468(8) -.00900(10) .0311(2) Uani 1.00 S
S2 .39918(4) .54239(9) .41420(10) .0339(2) Uani 1.00 S
O1 .38280(10) .2498(2) .1585(2) .0360(7) Uani 1.00 O
C1 .42040(10) .1972(3) .0315(3) .0283(7) Uani 1.00 C
C2 .32580(10) .1655(3) .2226(4) .0387(9) Uani 1.00 C
C3 .2731(2) .2818(4) .2498(5) .0520(10) Uani 1.00 C
C4 .3446(2) .0849(5) .3852(7) .092(2) Uani 1.00 C
H2A .3139 .2179 .1200 .0558 Uiso 1.00 H
H3A .2637 .3295 .1407 .0708 Uiso 1.00 H
H3B .2870 .3555 .3325 .0708 Uiso 1.00 H
H3C .2349 .2344 .2930 .0708 Uiso 1.00 H
H4A .3160 .0027 .4044 .1003 Uiso 1.00 H
H4B .3876 .0491 .3745 .1003 Uiso 1.00 H
H4C .3420 .1518 .4836 .1003 Uiso 1.00 H

loop_
_atom_type_symbol
_atom_type_scat_dispersion_real
_atom_type_scat_dispersion_imag
_atom_type_scat_source
Cd 0.0000 0.0000 'International Tables Vol IV Table 2.2A'
S 0.0000 0.0000 'International Tables Vol IV Table 2.2A'
O 0.0000 0.0000 'International Tables Vol IV Table 2.2A'
C 0.0000 0.0000 'International Tables Vol IV Table 2.2A'
H 0.0000 0.0000 'International Tables Vol IV Table 2.2A'

loop_
_geom_angle_atom_site_label_1
_geom_angle_atom_site_label_2
_geom_angle_atom_site_label_3
_geom_angle_site_symmetry_1
_geom_angle_site_symmetry_3
_geom_angle
_geom_angle_publ_flag
S1 Cd S1 . 2_665 90.86(2) yes
S1 Cd S2 . . 114.60(2) yes
S1 Cd S2 . 2_665 110.96(2) yes
S1 Cd S2 2_665 . 110.96(2) yes
S1 Cd S2 2_665 2_665 114.60(2) yes
S2 Cd S2 . 2_665 113.07(3) yes
Cd S1 C1 . . 108.30(10) yes
Cd S2 C1 . 5_555 101.40(10) yes
C1 O1 C2 . . 121.9(2) no
S1 C1 S2 . 5_544 122.60(10) no
S1 C1 O1 . . 116.2(2) no
S2 C1 O1 5_544 . 121.2(2) no
O1 C2 C3 . . 105.7(2) no
O1 C2 C4 . . 108.1(3) no

loop_
_geom_bond_atom_site_label_1
_geom_bond_atom_site_label_2
_geom_bond_site_symmetry_1
_geom_bond_site_symmetry_2
_geom_bond_distance
_geom_bond_publ_flag
Cd S1 . . 2.5850(10) yes
Cd S1 . 2_665 2.5850(10) no
Cd S2 . . 2.5360(10) yes
Cd S2 . 2_665 2.5360(10) no
S1 C1 . . 1.680(3) yes
S2 C1 . 5_555 1.697(3) no
O1 C1 . . 1.323(3) yes
O1 C2 . . 1.479(3) yes
C2 C3 . . 1.515(5) no
C2 C4 . . 1.480(6) no
